data_7026279
loop_
_publ_author_name
'Gong, Yun'
'Zhou, Yuchao'
'Li, Jinghua'
'Cao, Rong'
'Qin, Jianbo'
'Li, Jian'

_publ_section_title
;
 Reversible color changes of
 metal(II)-N(1),N(3)-di(pyridin-4-yl)isophthalamide complexes via
 desolvation and solvation.
;
_journal_issue 41
_journal_name_full 'Dalton transactions (Cambridge, England : 2003)'
_journal_page_first 9923
_journal_page_last 9928
_journal_paper_doi 10.1039/c0dt00326c
_journal_volume 39
_journal_year 2010
_chemical_formula_sum 'C29 H25 Co N5 O7'
_chemical_formula_weight 614.47
_chemical_name_systematic
;
?
;
_space_group_IT_number 15
_symmetry_cell_setting monoclinic
_symmetry_space_group_name_Hall '-C 2yc'
_symmetry_space_group_name_H-M 'C 1 2/c 1'
_atom_sites_solution_hydrogens geom
_atom_sites_solution_primary direct
_atom_sites_solution_secondary difmap
_audit_creation_method SHELXL-97
_cell_angle_alpha 90.00
_cell_angle_beta 91.554(2)
_cell_angle_gamma 90.00
_cell_formula_units_Z 8
_cell_length_a 16.7156(17)
_cell_length_b 11.1345(12)
_cell_length_c 32.121(3)
_cell_measurement_temperature 298(2)
_cell_volume 5976.2(10)
_computing_cell_refinement 'SAINT (Siemens, 1996)'
_computing_data_collection 'SMART (Siemens, 1996)'
_computing_data_reduction 'SAINT (Siemens, 1996)'
_computing_molecular_graphics 'SHELXTL (Sheldrick, 1997b)'
_computing_publication_material 'SHELXTL (Sheldrick, 1997b)'
_computing_structure_refinement 'SHELXL97 (Sheldrick, 1997a)'
_computing_structure_solution 'SHELXS97 (Sheldrick, 1997a)'
_diffrn_ambient_temperature 298(2)
_diffrn_measured_fraction_theta_full 0.990
_diffrn_measured_fraction_theta_max 0.990
_diffrn_measurement_device_type 'Siemens CCD area detector'
_diffrn_measurement_method '\f and \w scans'
_diffrn_radiation_monochromator graphite
_diffrn_radiation_source 'fine-focus sealed tube'
_diffrn_radiation_type MoK\a
_diffrn_radiation_wavelength 0.71073
_diffrn_reflns_av_R_equivalents 0.0629
_diffrn_reflns_av_sigmaI/netI 0.0868
_diffrn_reflns_limit_h_max 19
_diffrn_reflns_limit_h_min -12
_diffrn_reflns_limit_k_max 13
_diffrn_reflns_limit_k_min -11
_diffrn_reflns_limit_l_max 38
_diffrn_reflns_limit_l_min -36
_diffrn_reflns_number 15256
_diffrn_reflns_theta_full 25.01
_diffrn_reflns_theta_max 25.01
_diffrn_reflns_theta_min 2.28
_exptl_absorpt_coefficient_mu 0.627
_exptl_absorpt_correction_T_max 0.9
_exptl_absorpt_correction_T_min 0.8
_exptl_absorpt_correction_type multi-scan
_exptl_absorpt_process_details 'SADABS; Sheldrick, 1996'
_exptl_crystal_colour red
_exptl_crystal_density_diffrn 1.366
_exptl_crystal_density_method 'not measured'
_exptl_crystal_description cubic
_exptl_crystal_F_000 2536
_exptl_crystal_size_max 0.3
_exptl_crystal_size_mid 0.3
_exptl_crystal_size_min 0.3
_refine_diff_density_max 0.815
_refine_diff_density_min -0.705
_refine_diff_density_rms 0.088
_refine_ls_extinction_method none
_refine_ls_goodness_of_fit_ref 0.963
_refine_ls_hydrogen_treatment none
_refine_ls_matrix_type full
_refine_ls_number_parameters 421
_refine_ls_number_reflns 5210
_refine_ls_number_restraints 0
_refine_ls_restrained_S_all 0.963
_refine_ls_R_factor_all 0.1111
_refine_ls_R_factor_gt 0.0640
_refine_ls_shift/su_max 0.001
_refine_ls_shift/su_mean 0.000
_refine_ls_structure_factor_coef Fsqd
_refine_ls_weighting_details 'calc w=1/[\s^2^(Fo^2^)+(0.0974P)^2^+0.0000P] where P=(Fo^2^+2Fc^2^)/3'
_refine_ls_weighting_scheme calc
_refine_ls_wR_factor_gt 0.1555
_refine_ls_wR_factor_ref 0.1767
_reflns_number_gt 3119
_reflns_number_total 5210
_reflns_threshold_expression >2sigma(I)
_cod_data_source_file c0dt00326c.txt
_cod_data_source_block 081029a
_cod_depositor_comments
;
The following automatic conversions were performed:

'_symmetry_cell_setting' value 'Monoclinic' changed to 'monoclinic'
according to /home/saulius/struct/CIF-dictionaries/cif_core.dic
dictionary named 'cif_core.dic' version 2.4.2 from 2011-04-26.

Automatic conversion script
Id: cif_fix_values 1891 2012-01-12 08:04:46Z andrius 
;
_cod_original_sg_symbol_H-M C2/c
_cod_database_code 7026279

loop_
_symmetry_equiv_pos_as_xyz
'x, y, z'
'-x, y, -z+1/2'
'x+1/2, y+1/2, z'
'-x+1/2, y+1/2, -z+1/2'
'-x, -y, -z'
'x, -y, z-1/2'
'-x+1/2, -y+1/2, -z'
'x+1/2, -y+1/2, z-1/2'

loop_
_atom_site_label
_atom_site_type_symbol
_atom_site_fract_x
_atom_site_fract_y
_atom_site_fract_z
_atom_site_U_iso_or_equiv
_atom_site_adp_type
_atom_site_occupancy
_atom_site_symmetry_multiplicity
_atom_site_calc_flag
_atom_site_refinement_flags
Co1 Co 0.36215(4) 0.71232(6) 0.535652(18) 0.0342(2) Uani 1 1 d .
N1 N 0.5291(3) 0.9941(4) 0.38892(11) 0.0442(11) Uani 1 1 d .
H1 H 0.5282 1.0709 0.3915 0.053 Uiso 1 1 calc R
N2 N 0.4203(2) 0.8061(4) 0.48630(12) 0.0410(10) Uani 1 1 d .
N3 N 0.2108(3) 0.4458(4) 0.69025(13) 0.0543(12) Uani 1 1 d .
H3 H 0.2381 0.3872 0.7007 0.065 Uiso 1 1 calc R
N4 N 0.3084(3) 0.6103(4) 0.58545(12) 0.0428(10) Uani 1 1 d .
N5 N 0.7500 0.7500 0.5000 0.093(3) Uani 1 2 d S
N6 N 0.3985(8) 0.4096(10) 0.7946(4) 0.082(4) Uani 0.50 1 d P
O1 O 0.4715(2) 0.7590(3) 0.58024(10) 0.0448(9) Uani 1 1 d .
O2 O 0.46403(19) 0.6008(3) 0.53918(10) 0.0399(8) Uani 1 1 d .
O3 O 0.30265(19) 0.8618(3) 0.55495(10) 0.0430(9) Uani 1 1 d .
O4 O 0.2077(2) 0.8772(3) 0.50555(10) 0.0474(9) Uani 1 1 d .
O5 O 0.5721(3) 0.8413(4) 0.34825(12) 0.0665(12) Uani 1 1 d .
O6 O 0.0944(3) 0.5530(5) 0.69667(13) 0.0930(17) Uani 1 1 d .
O7 O 0.6405(7) 0.8187(10) 0.4976(4) 0.094(3) Uani 0.50 1 d P
O8 O 0.3430(6) 0.3449(10) 0.7341(3) 0.093(3) Uani 0.50 1 d P
C1 C 0.5867(3) 0.6321(4) 0.57592(15) 0.0392(12) Uani 1 1 d .
C2 C 0.6244(3) 0.5441(4) 0.55302(15) 0.0366(11) Uani 1 1 d .
H2 H 0.5977 0.5103 0.5301 0.044 Uiso 1 1 calc R
C3 C 0.7006(3) 0.5057(4) 0.56375(15) 0.0411(12) Uani 1 1 d .
C4 C 0.7407(4) 0.5574(5) 0.59747(19) 0.0611(17) Uani 1 1 d .
H4 H 0.7916 0.5308 0.6053 0.073 Uiso 1 1 calc R
C5 C 0.7048(4) 0.6494(6) 0.6198(2) 0.0674(18) Uani 1 1 d .
H5 H 0.7324 0.6853 0.6420 0.081 Uiso 1 1 calc R
C6 C 0.6280(3) 0.6873(5) 0.60881(17) 0.0561(16) Uani 1 1 d .
H6 H 0.6042 0.7494 0.6234 0.067 Uiso 1 1 calc R
C7 C 0.5029(3) 0.6661(5) 0.56443(15) 0.0378(12) Uani 1 1 d .
C8 C 0.2399(3) 0.9071(4) 0.53939(15) 0.0366(11) Uani 1 1 d .
C9 C 0.0937(3) 0.4624(5) 0.82367(15) 0.0473(14) Uani 1 1 d .
C10 C 0.1033(3) 0.5013(5) 0.78345(15) 0.0532(15) Uani 1 1 d .
H10 H 0.0881 0.5792 0.7764 0.064 Uiso 1 1 calc R
C11 C 0.1348(4) 0.4288(6) 0.75341(16) 0.0548(15) Uani 1 1 d .
C12 C 0.1578(4) 0.3148(6) 0.76425(19) 0.074(2) Uani 1 1 d .
H12 H 0.1807 0.2651 0.7446 0.089 Uiso 1 1 calc R
C13 C 0.1471(5) 0.2735(6) 0.80397(19) 0.079(2) Uani 1 1 d .
H13 H 0.1617 0.1951 0.8107 0.095 Uiso 1 1 calc R
C14 C 0.1149(4) 0.3466(6) 0.83422(19) 0.0686(18) Uani 1 1 d .
H14 H 0.1078 0.3180 0.8611 0.082 Uiso 1 1 calc R
C15 C 0.5641(3) 0.9482(5) 0.35425(16) 0.0476(13) Uani 1 1 d .
C16 C 0.1434(4) 0.4811(6) 0.71068(17) 0.0571(16) Uani 1 1 d .
C17 C 0.4654(4) 0.7495(5) 0.45888(16) 0.0523(15) Uani 1 1 d .
H17 H 0.4719 0.6670 0.4619 0.063 Uiso 1 1 calc R
C18 C 0.5030(3) 0.8043(5) 0.42644(16) 0.0544(15) Uani 1 1 d .
H18 H 0.5340 0.7592 0.4086 0.065 Uiso 1 1 calc R
C19 C 0.4948(3) 0.9261(5) 0.42045(15) 0.0421(12) Uani 1 1 d .
C20 C 0.4484(3) 0.9869(5) 0.44847(16) 0.0500(14) Uani 1 1 d .
H20 H 0.4411 1.0694 0.4460 0.060 Uiso 1 1 calc R
C21 C 0.4131(3) 0.9246(5) 0.48019(16) 0.0492(14) Uani 1 1 d .
H21 H 0.3822 0.9678 0.4986 0.059 Uiso 1 1 calc R
C22 C 0.3458(4) 0.5242(5) 0.60765(16) 0.0528(15) Uani 1 1 d .
H22 H 0.3967 0.5016 0.5996 0.063 Uiso 1 1 calc R
C23 C 0.3150(4) 0.4675(5) 0.64098(16) 0.0561(15) Uani 1 1 d .
H23 H 0.3445 0.4090 0.6552 0.067 Uiso 1 1 calc R
C24 C 0.2384(3) 0.4984(5) 0.65358(15) 0.0452(13) Uani 1 1 d .
C25 C 0.1976(3) 0.5811(5) 0.62994(16) 0.0560(15) Uani 1 1 d .
H25 H 0.1455 0.6020 0.6363 0.067 Uiso 1 1 calc R
C26 C 0.2339(3) 0.6335(5) 0.59669(16) 0.0539(15) Uani 1 1 d .
H26 H 0.2045 0.6889 0.5810 0.065 Uiso 1 1 calc R
C27 C 0.6802(12) 0.7469(17) 0.4784(6) 0.092(5) Uani 0.50 1 d P
H27 H 0.6665 0.6981 0.4558 0.110 Uiso 0.50 1 d PR
C28 C 0.7657(12) 0.8354(16) 0.5344(5) 0.090(5) Uani 0.50 1 d P
H28A H 0.8212 0.8379 0.5428 0.135 Uiso 0.50 1 d PR
H28B H 0.7343 0.8119 0.5576 0.135 Uiso 0.50 1 d PR
H28C H 0.7490 0.9135 0.5249 0.135 Uiso 0.50 1 d PR
C29 C 0.7977(13) 0.6664(18) 0.4768(7) 0.105(6) Uani 0.50 1 d P
H29A H 0.8372 0.7121 0.4625 0.157 Uiso 0.50 1 d PR
H29B H 0.7670 0.6195 0.4570 0.157 Uiso 0.50 1 d PR
H29C H 0.8239 0.6139 0.4966 0.157 Uiso 0.50 1 d PR
C30 C 0.3833(11) 0.3274(15) 0.7657(6) 0.094(5) Uani 0.50 1 d P
H30 H 0.4049 0.2511 0.7698 0.113 Uiso 0.50 1 calc PR
C31 C 0.4435(10) 0.3904(13) 0.8332(5) 0.097(5) Uani 0.50 1 d P
H31A H 0.4074 0.3705 0.8549 0.145 Uiso 0.50 1 calc PR
H31B H 0.4722 0.4624 0.8406 0.145 Uiso 0.50 1 calc PR
H31C H 0.4807 0.3258 0.8297 0.145 Uiso 0.50 1 calc PR
C32 C 0.3597(15) 0.526(2) 0.7854(6) 0.152(8) Uani 0.50 1 d P
H32A H 0.4000 0.5865 0.7823 0.229 Uiso 0.50 1 calc PR
H32B H 0.3258 0.5473 0.8079 0.229 Uiso 0.50 1 calc PR
H32C H 0.3283 0.5197 0.7601 0.229 Uiso 0.50 1 calc PR

loop_
_atom_site_aniso_label
_atom_site_aniso_U_11
_atom_site_aniso_U_22
_atom_site_aniso_U_33
_atom_site_aniso_U_23
_atom_site_aniso_U_13
_atom_site_aniso_U_12
Co1 0.0279(4) 0.0447(4) 0.0302(3) 0.0019(3) 0.0060(2) 0.0100(3)
N1 0.048(3) 0.059(3) 0.026(2) -0.0001(19) 0.0109(19) -0.001(2)
N2 0.038(2) 0.045(3) 0.040(2) 0.0019(19) 0.0083(19) 0.003(2)
N3 0.057(3) 0.070(3) 0.037(2) 0.006(2) 0.020(2) 0.003(3)
N4 0.036(2) 0.057(3) 0.036(2) 0.003(2) 0.0040(19) 0.005(2)
N5 0.085(8) 0.096(8) 0.097(7) 0.002(6) -0.003(7) -0.011(6)
N6 0.120(11) 0.054(7) 0.074(8) 0.027(6) 0.048(8) 0.048(7)
O1 0.042(2) 0.044(2) 0.049(2) 0.0001(16) 0.0115(17) 0.0130(17)
O2 0.0284(19) 0.048(2) 0.0430(19) -0.0005(16) 0.0018(16) 0.0055(16)
O3 0.033(2) 0.054(2) 0.0424(19) 0.0012(16) 0.0014(16) 0.0188(17)
O4 0.044(2) 0.053(2) 0.045(2) -0.0103(17) -0.0033(17) 0.0111(18)
O5 0.093(3) 0.056(3) 0.052(2) -0.005(2) 0.027(2) -0.008(2)
O6 0.077(3) 0.150(5) 0.053(3) 0.037(3) 0.025(2) 0.040(3)
O7 0.089(8) 0.094(8) 0.098(8) -0.006(6) 0.001(7) 0.009(7)
O8 0.087(7) 0.141(9) 0.050(5) 0.031(6) 0.004(5) 0.041(7)
C1 0.033(3) 0.045(3) 0.040(3) 0.001(2) 0.003(2) 0.008(2)
C2 0.031(3) 0.042(3) 0.037(3) 0.000(2) 0.001(2) 0.006(2)
C3 0.037(3) 0.046(3) 0.041(3) -0.007(2) 0.000(2) 0.011(2)
C4 0.042(3) 0.070(4) 0.070(4) -0.021(3) -0.012(3) 0.021(3)
C5 0.053(4) 0.079(4) 0.069(4) -0.031(3) -0.019(3) 0.013(3)
C6 0.049(3) 0.061(4) 0.058(4) -0.024(3) -0.005(3) 0.023(3)
C7 0.035(3) 0.044(3) 0.036(3) 0.009(2) 0.012(2) 0.010(2)
C8 0.032(3) 0.042(3) 0.036(3) -0.003(2) 0.007(2) 0.008(2)
C9 0.054(4) 0.054(3) 0.034(3) 0.005(2) 0.012(2) 0.003(3)
C10 0.058(4) 0.064(4) 0.039(3) 0.011(3) 0.017(3) 0.012(3)
C11 0.062(4) 0.070(4) 0.033(3) 0.006(3) 0.017(3) -0.003(3)
C12 0.101(6) 0.071(4) 0.052(4) 0.004(3) 0.033(4) 0.009(4)
C13 0.120(6) 0.063(4) 0.056(4) 0.014(3) 0.036(4) 0.017(4)
C14 0.096(5) 0.062(4) 0.049(3) 0.009(3) 0.031(3) 0.014(4)
C15 0.050(3) 0.054(4) 0.040(3) -0.001(3) 0.010(3) -0.001(3)
C16 0.057(4) 0.075(4) 0.040(3) 0.007(3) 0.014(3) 0.000(4)
C17 0.061(4) 0.051(3) 0.046(3) 0.004(2) 0.016(3) 0.002(3)
C18 0.062(4) 0.056(4) 0.047(3) 0.006(3) 0.027(3) 0.010(3)
C19 0.042(3) 0.053(3) 0.032(3) -0.001(2) 0.004(2) -0.001(3)
C20 0.057(4) 0.048(3) 0.046(3) 0.005(3) 0.016(3) 0.005(3)
C21 0.051(3) 0.054(3) 0.043(3) 0.003(3) 0.018(3) 0.009(3)
C22 0.050(4) 0.062(4) 0.047(3) 0.009(3) 0.019(3) 0.014(3)
C23 0.061(4) 0.062(4) 0.046(3) 0.014(3) 0.017(3) 0.013(3)
C24 0.047(3) 0.059(3) 0.030(3) 0.003(2) 0.009(2) -0.001(3)
C25 0.038(3) 0.086(4) 0.045(3) 0.013(3) 0.012(3) 0.006(3)
C26 0.040(3) 0.077(4) 0.044(3) 0.019(3) 0.009(3) 0.011(3)
C27 0.089(13) 0.096(13) 0.090(12) 0.000(10) 0.011(12) 0.002(11)
C28 0.079(12) 0.093(12) 0.098(13) -0.004(10) 0.001(10) 0.015(11)
C29 0.086(14) 0.108(15) 0.120(16) 0.007(12) 0.002(14) 0.005(13)
C30 0.118(14) 0.070(10) 0.095(12) 0.040(10) 0.031(11) 0.024(10)
C31 0.107(13) 0.079(11) 0.102(12) -0.017(9) -0.029(10) 0.029(9)
C32 0.17(2) 0.16(2) 0.130(17) -0.009(15) -0.005(16) 0.032(18)

loop_
_atom_type_symbol
_atom_type_description
_atom_type_scat_dispersion_real
_atom_type_scat_dispersion_imag
_atom_type_scat_source
C C 0.0033 0.0016 'International Tables Vol C Tables 4.2.6.8 and 6.1.1.4'
H H 0.0000 0.0000 'International Tables Vol C Tables 4.2.6.8 and 6.1.1.4'
N N 0.0061 0.0033 'International Tables Vol C Tables 4.2.6.8 and 6.1.1.4'
O O 0.0106 0.0060 'International Tables Vol C Tables 4.2.6.8 and 6.1.1.4'
Co Co 0.3494 0.9721 'International Tables Vol C Tables 4.2.6.8 and 6.1.1.4'

loop_
_geom_angle_atom_site_label_1
_geom_angle_atom_site_label_2
_geom_angle_atom_site_label_3
_geom_angle
_geom_angle_site_symmetry_1
_geom_angle_site_symmetry_3
O4 Co1 O3 108.99(14) 7_566 .
O4 Co1 O2 101.40(14) 7_566 .
O3 Co1 O2 149.59(14) . .
O4 Co1 N2 91.24(15) 7_566 .
O3 Co1 N2 93.52(15) . .
O2 Co1 N2 86.86(14) . .
O4 Co1 N4 88.91(15) 7_566 .
O3 Co1 N4 89.32(15) . .
O2 Co1 N4 90.12(14) . .
N2 Co1 N4 176.94(16) . .
O4 Co1 O1 160.28(13) 7_566 .
O3 Co1 O1 90.67(12) . .
O2 Co1 O1 58.92(12) . .
N2 Co1 O1 88.99(14) . .
N4 Co1 O1 89.85(14) . .
C15 N1 C19 125.4(5) . .
C15 N1 H1 117.3 . .
C19 N1 H1 117.3 . .
C17 N2 C21 114.7(4) . .
C17 N2 Co1 122.2(3) . .
C21 N2 Co1 123.1(3) . .
C16 N3 C24 124.9(5) . .
C16 N3 H3 117.5 . .
C24 N3 H3 117.5 . .
C26 N4 C22 114.9(5) . .
C26 N4 Co1 120.4(4) . .
C22 N4 Co1 124.6(3) . .
C27 N5 C27 180.0(13) . 7_666
C27 N5 C29 101.6(11) . .
C27 N5 C29 78.4(11) 7_666 .
C27 N5 C29 78.4(11) . 7_666
C27 N5 C29 101.6(11) 7_666 7_666
C29 N5 C29 180.0(14) . 7_666
C27 N5 C28 57.4(10) . 7_666
C27 N5 C28 122.6(10) 7_666 7_666
C29 N5 C28 44.6(9) . 7_666
C29 N5 C28 135.4(9) 7_666 7_666
C27 N5 C28 122.6(10) . .
C27 N5 C28 57.4(10) 7_666 .
C29 N5 C28 135.4(9) . .
C29 N5 C28 44.6(9) 7_666 .
C28 N5 C28 180.0(9) 7_666 .
C30 N6 C31 125.7(12) . .
C30 N6 C32 113.2(15) . .
C31 N6 C32 121.0(14) . .
C7 O1 Co1 84.2(3) . .
C7 O2 Co1 95.5(3) . .
C8 O3 Co1 127.9(3) . .
C8 O4 Co1 159.8(3) . 7_566
C27 O7 C29 88.3(14) . 7_666
C2 C1 C6 119.6(5) . .
C2 C1 C7 119.1(4) . .
C6 C1 C7 121.4(4) . .
C3 C2 C1 121.1(5) . .
C3 C2 H2 119.5 . .
C1 C2 H2 119.5 . .
C2 C3 C4 119.4(5) . .
C2 C3 C8 120.5(4) . 3_545
C4 C3 C8 120.1(5) . 3_545
C3 C4 C5 120.1(5) . .
C3 C4 H4 119.9 . .
C5 C4 H4 119.9 . .
C6 C5 C4 120.1(5) . .
C6 C5 H5 120.0 . .
C4 C5 H5 120.0 . .
C5 C6 C1 119.7(5) . .
C5 C6 H6 120.2 . .
C1 C6 H6 120.2 . .
O2 C7 O1 121.1(4) . .
O2 C7 C1 118.7(4) . .
O1 C7 C1 120.2(5) . .
O4 C8 O3 125.3(4) . .
O4 C8 C3 117.6(4) . 3_455
O3 C8 C3 117.1(4) . 3_455
C10 C9 C14 119.4(5) . .
C10 C9 C15 117.2(5) . 8_466
C14 C9 C15 123.4(5) . 8_466
C11 C10 C9 122.1(5) . .
C11 C10 H10 119.0 . .
C9 C10 H10 119.0 . .
C12 C11 C10 118.5(5) . .
C12 C11 C16 124.0(5) . .
C10 C11 C16 117.5(5) . .
C11 C12 C13 120.3(6) . .
C11 C12 H12 119.9 . .
C13 C12 H12 119.9 . .
C12 C13 C14 121.2(6) . .
C12 C13 H13 119.4 . .
C14 C13 H13 119.4 . .
C9 C14 C13 118.6(5) . .
C9 C14 H14 120.7 . .
C13 C14 H14 120.7 . .
O5 C15 N1 123.0(5) . .
O5 C15 C9 120.7(5) . 8_565
N1 C15 C9 116.3(5) . 8_565
O6 C16 N3 124.1(5) . .
O6 C16 C11 120.8(5) . .
N3 C16 C11 115.1(5) . .
N2 C17 C18 124.7(5) . .
N2 C17 H17 117.6 . .
C18 C17 H17 117.6 . .
C17 C18 C19 119.8(5) . .
C17 C18 H18 120.1 . .
C19 C18 H18 120.1 . .
C18 C19 C20 116.6(5) . .
C18 C19 N1 126.3(5) . .
C20 C19 N1 117.1(5) . .
C21 C20 C19 119.6(5) . .
C21 C20 H20 120.2 . .
C19 C20 H20 120.2 . .
N2 C21 C20 124.5(5) . .
N2 C21 H21 117.8 . .
C20 C21 H21 117.8 . .
N4 C22 C23 124.8(5) . .
N4 C22 H22 117.6 . .
C23 C22 H22 117.6 . .
C22 C23 C24 119.0(5) . .
C22 C23 H23 120.5 . .
C24 C23 H23 120.5 . .
C25 C24 C23 116.9(5) . .
C25 C24 N3 125.3(5) . .
C23 C24 N3 117.7(5) . .
C24 C25 C26 119.7(5) . .
C24 C25 H25 120.2 . .
C26 C25 H25 120.2 . .
N4 C26 C25 124.4(5) . .
N4 C26 H26 117.8 . .
C25 C26 H26 117.8 . .
O7 C27 N5 101.4(15) . .
O7 C27 C28 166(2) . 7_666
N5 C27 C28 66.3(12) . 7_666
O7 C27 C29 48.0(11) . 7_666
N5 C27 C29 53.4(10) . 7_666
C28 C27 C29 119.3(17) 7_666 7_666
O7 C27 H27 130.7 . .
N5 C27 H27 127.8 . .
C28 C27 H27 61.5 7_666 .
C29 C27 H27 176.3 7_666 .
C29 C28 C27 122(2) 7_666 7_666
C29 C28 N5 66.3(15) 7_666 .
C27 C28 N5 56.3(10) 7_666 .
C29 C28 H28A 177.4 7_666 .
C27 C28 H28A 57.2 7_666 .
N5 C28 H28A 112.4 . .
C29 C28 H28B 73.1 7_666 .
C27 C28 H28B 115.7 7_666 .
N5 C28 H28B 108.4 . .
H28A C28 H28B 109.5 . .
C29 C28 H28C 69.3 7_666 .
C27 C28 H28C 134.8 7_666 .
N5 C28 H28C 107.5 . .
H28A C28 H28C 109.5 . .
H28B C28 H28C 109.5 . .
C28 C29 O7 159(2) 7_666 7_666
C28 C29 N5 69.1(15) 7_666 .
O7 C29 N5 91.8(14) 7_666 .
C28 C29 C27 117(2) 7_666 7_666
O7 C29 C27 43.7(10) 7_666 7_666
N5 C29 C27 48.2(10) . 7_666
C28 C29 H29A 121.1 7_666 .
O7 C29 H29A 72.1 7_666 .
N5 C29 H29A 107.5 . .
C27 C29 H29A 88.2 7_666 .
C28 C29 H29B 44.6 7_666 .
O7 C29 H29B 151.7 7_666 .
N5 C29 H29B 113.5 . .
C27 C29 H29B 159.1 7_666 .
H29A C29 H29B 109.5 . .
C28 C29 H29C 128.1 7_666 .
O7 C29 H29C 47.7 7_666 .
N5 C29 H29C 107.4 . .
C27 C29 H29C 73.2 7_666 .
H29A C29 H29C 109.5 . .
H29B C29 H29C 109.5 . .
O8 C30 N6 124.3(15) . .
O8 C30 H30 117.8 . .
N6 C30 H30 117.8 . .
N6 C31 H31A 109.5 . .
N6 C31 H31B 109.5 . .
H31A C31 H31B 109.5 . .
N6 C31 H31C 109.5 . .
H31A C31 H31C 109.5 . .
H31B C31 H31C 109.5 . .
N6 C32 H32A 109.5 . .
N6 C32 H32B 109.5 . .
H32A C32 H32B 109.5 . .
N6 C32 H32C 109.5 . .
H32A C32 H32C 109.5 . .
H32B C32 H32C 109.5 . .

loop_
_geom_bond_atom_site_label_1
_geom_bond_atom_site_label_2
_geom_bond_distance
_geom_bond_site_symmetry_2
Co1 O4 2.006(4) 7_566
Co1 O3 2.044(3) .
Co1 O2 2.108(3) .
Co1 N2 2.152(4) .
Co1 N4 2.176(4) .
Co1 O1 2.349(4) .
N1 C15 1.370(6) .
N1 C19 1.400(6) .
N1 H1 0.8600 .
N2 C17 1.333(7) .
N2 C21 1.339(6) .
N3 C16 1.377(7) .
N3 C24 1.404(6) .
N3 H3 0.8600 .
N4 C26 1.331(6) .
N4 C22 1.340(6) .
N5 C27 1.34(2) .
N5 C27 1.34(2) 7_666
N5 C29 1.45(2) .
N5 C29 1.45(2) 7_666
N5 C28 1.476(17) 7_666
N5 C28 1.476(17) .
N6 C30 1.32(2) .
N6 C31 1.451(18) .
N6 C32 1.47(2) .
O1 C7 1.273(5) .
O2 C7 1.257(6) .
O3 C8 1.255(6) .
O4 C8 1.245(5) .
O4 Co1 2.006(3) 7_566
O5 C15 1.214(6) .
O6 C16 1.221(7) .
O7 C27 1.219(19) .
O7 C29 1.31(2) 7_666
O8 C30 1.219(18) .
C1 C2 1.387(6) .
C1 C6 1.389(7) .
C1 C7 1.488(7) .
C2 C3 1.380(7) .
C2 H2 0.9300 .
C3 C4 1.383(7) .
C3 C8 1.509(6) 3_545
C4 C5 1.395(8) .
C4 H4 0.9300 .
C5 C6 1.389(7) .
C5 H5 0.9300 .
C6 H6 0.9300 .
C8 C3 1.509(6) 3_455
C9 C10 1.377(7) .
C9 C14 1.377(8) .
C9 C15 1.492(7) 8_466
C10 C11 1.373(7) .
C10 H10 0.9300 .
C11 C12 1.369(8) .
C11 C16 1.501(7) .
C12 C13 1.372(8) .
C12 H12 0.9300 .
C13 C14 1.387(8) .
C13 H13 0.9300 .
C14 H14 0.9300 .
C15 C9 1.492(7) 8_565
C17 C18 1.375(7) .
C17 H17 0.9300 .
C18 C19 1.376(7) .
C18 H18 0.9300 .
C19 C20 1.380(7) .
C20 C21 1.379(7) .
C20 H20 0.9300 .
C21 H21 0.9300 .
C22 C23 1.356(7) .
C22 H22 0.9300 .
C23 C24 1.397(8) .
C23 H23 0.9300 .
C24 C25 1.365(7) .
C25 C26 1.372(7) .
C25 H25 0.9300 .
C26 H26 0.9300 .
C27 C28 1.36(3) 7_666
C27 C29 1.76(3) 7_666
C27 H27 0.9300 .
C28 C29 1.11(2) 7_666
C28 C27 1.36(3) 7_666
C28 H28A 0.9600 .
C28 H28B 0.9600 .
C28 H28C 0.9600 .
C29 C28 1.11(2) 7_666
C29 O7 1.31(2) 7_666
C29 C27 1.76(3) 7_666
C29 H29A 0.9600 .
C29 H29B 0.9600 .
C29 H29C 0.9600 .
C30 H30 0.9300 .
C31 H31A 0.9600 .
C31 H31B 0.9600 .
C31 H31C 0.9600 .
C32 H32A 0.9600 .
C32 H32B 0.9600 .
C32 H32C 0.9600 .
